data_4123382
loop_
_publ_author_name
'Panda, Manas K.'
'Run\<cevski, Tom\<ce'
'Husain, Ahmad'
'Dinnebier, Robert E.'
'Naumov, Pan\<ce'

_publ_section_title
;
 Perpetually self-propelling chiral single crystals.
;
_journal_issue 5
_journal_name_full 'Journal of the American Chemical Society'
_journal_page_first 1895
_journal_page_last 1902
_journal_paper_doi 10.1021/ja5111927
_journal_volume 137
_journal_year 2015
_chemical_absolute_configuration d
_chemical_formula_moiety 'C5 H7 N O3'
_chemical_formula_sum 'C5 H7 N O3'
_chemical_formula_weight 129.12
_chemical_name_common 'd-pyroglutamic acid'
_chemical_name_systematic
;
 ?
;
_space_group_crystal_system orthorhombic
_space_group_IT_number 19
_space_group_name_Hall 'P 2ac 2ab'
_space_group_name_H-M_alt 'P 21 21 21'
_symmetry_space_group_name_Hall 'P 2ac 2ab'
_symmetry_space_group_name_H-M 'P 21 21 21'
_atom_sites_solution_hydrogens geom
_audit_creation_method SHELXL-2013
_cell_angle_alpha 90
_cell_angle_beta 90
_cell_angle_gamma 90
_cell_formula_units_Z 12
_cell_length_a 8.988(4)
_cell_length_b 13.378(5)
_cell_length_c 14.620(6)
_cell_measurement_reflns_used 2151
_cell_measurement_temperature 250(2)
_cell_measurement_theta_max 19.86
_cell_measurement_theta_min 2.66
_cell_volume 1757.9(13)
_computing_cell_refinement 'Bruker SAINT'
_computing_data_collection 'Bruker APEX2'
_computing_data_reduction 'Bruker SAINT'
_computing_structure_refinement 'SHELXL-2013 (Sheldrick, 2013)'
_computing_structure_solution 'SHELXS-97 (Sheldrick, 2008)'
_diffrn_ambient_temperature 250(2)
_diffrn_measured_fraction_theta_full 1.000
_diffrn_measured_fraction_theta_max 0.996
_diffrn_measurement_device_type 'Bruker APEX-II CCD'
_diffrn_measurement_method '\f and \w scans'
_diffrn_radiation_source 'sealed tube'
_diffrn_radiation_type MoK\a
_diffrn_radiation_wavelength 0.71073
_diffrn_reflns_av_R_equivalents 0.0823
_diffrn_reflns_av_unetI/netI 0.0569
_diffrn_reflns_Laue_measured_fraction_full 1.000
_diffrn_reflns_Laue_measured_fraction_max 0.996
_diffrn_reflns_limit_h_max 12
_diffrn_reflns_limit_h_min -12
_diffrn_reflns_limit_k_max 18
_diffrn_reflns_limit_k_min -18
_diffrn_reflns_limit_l_max 19
_diffrn_reflns_limit_l_min -19
_diffrn_reflns_number 27945
_diffrn_reflns_point_group_measured_fraction_full 1.000
_diffrn_reflns_point_group_measured_fraction_max 0.995
_diffrn_reflns_theta_full 25.242
_diffrn_reflns_theta_max 28.885
_diffrn_reflns_theta_min 2.063
_exptl_absorpt_coefficient_mu 0.122
_exptl_absorpt_correction_type multi-scan
_exptl_absorpt_process_details sadabs
_exptl_crystal_colour colourless
_exptl_crystal_density_diffrn 1.463
_exptl_crystal_description rod
_exptl_crystal_F_000 816
_exptl_crystal_size_max 0.476
_exptl_crystal_size_mid 0.123
_exptl_crystal_size_min 0.060
_exptl_transmission_factor_max 0.7458
_exptl_transmission_factor_min 0.6608
_refine_diff_density_max 0.470
_refine_diff_density_min -0.292
_refine_diff_density_rms 0.045
_refine_ls_abs_structure_details
;
 Flack x determined using 971 quotients [(I+)-(I-)]/[(I+)+(I-)]
 (Parsons and Flack (2004), Acta Cryst. A60, s61).
;
_refine_ls_extinction_method none
_refine_ls_goodness_of_fit_ref 1.026
_refine_ls_hydrogen_treatment constr
_refine_ls_matrix_type full
_refine_ls_number_parameters 244
_refine_ls_number_reflns 4600
_refine_ls_number_restraints 0
_refine_ls_restrained_S_all 1.026
_refine_ls_R_factor_all 0.1011
_refine_ls_R_factor_gt 0.0515
_refine_ls_shift/su_max 0.000
_refine_ls_shift/su_mean 0.000
_refine_ls_structure_factor_coef Fsqd
_refine_ls_weighting_details 'w=1/[\s^2^(Fo^2^)+(0.0530P)^2^+0.0263P] where P=(Fo^2^+2Fc^2^)/3'
_refine_ls_weighting_scheme calc
_refine_ls_wR_factor_gt 0.1080
_refine_ls_wR_factor_ref 0.1229
_reflns_Friedel_coverage 0.760
_reflns_Friedel_fraction_full 1.000
_reflns_Friedel_fraction_max 0.993
_reflns_number_gt 2879
_reflns_number_total 4600
_reflns_threshold_expression 'I > 2\s(I)'
_cod_data_source_file ja5111927_si_017.cif
_cod_data_source_block DPGA250K
_cod_depositor_comments 'Adding full bibliography for 4123369--4123385.cif.'
_cod_original_cell_volume 1758.0(12)
_cod_database_code 4123382
_shelx_space_group_comment
;
The symmetry employed for this shelxl refinement is uniquely defined
by the following loop, which should always be used as a source of
symmetry information in preference to the above space-group names.
They are only intended as comments.
;
_shelx_estimated_absorpt_t_min 0.944
_shelx_estimated_absorpt_t_max 0.993
_shelxl_version_number 2013-4

loop_
_space_group_symop_operation_xyz
'x, y, z'
'-x+1/2, -y, z+1/2'
'x+1/2, -y+1/2, -z'
'-x, y+1/2, -z+1/2'

loop_
_atom_site_label
_atom_site_type_symbol
_atom_site_fract_x
_atom_site_fract_y
_atom_site_fract_z
_atom_site_U_iso_or_equiv
_atom_site_adp_type
_atom_site_occupancy
_atom_site_site_symmetry_order
_atom_site_calc_flag
_atom_site_refinement_flags_posn
_atom_site_refinement_flags_adp
O1A O 0.6763(3) 0.7461(2) 0.34279(17) 0.0653(9) Uani 1 1 d . .
H1A H 0.6778 0.7708 0.3948 0.078 Uiso 1 1 calc R U
O2A O 0.8528(3) 0.8590(2) 0.31759(17) 0.0678(9) Uani 1 1 d . .
O3A O 0.9103(3) 0.8740(2) 0.00253(16) 0.0524(7) Uani 1 1 d . .
O1B O 0.8607(3) 0.93180(19) 0.83871(16) 0.0519(7) Uani 1 1 d . .
H1B H 0.8544 0.9143 0.8930 0.062 Uiso 1 1 calc R U
O3B O 0.6118(3) 0.8046(2) 0.50474(17) 0.0516(7) Uani 1 1 d . .
O2B O 0.6338(3) 0.8661(2) 0.82993(15) 0.0470(6) Uani 1 1 d . .
O1 O 0.7530(3) 0.62410(19) 0.81111(16) 0.0586(8) Uani 1 1 d . .
H1C H 0.7558 0.6075 0.8658 0.070 Uiso 1 1 calc R U
O2C O 0.6533(3) 0.47359(18) 0.79396(15) 0.0518(7) Uani 1 1 d . .
O3C O 0.6547(3) 0.41831(19) 0.47311(15) 0.0495(7) Uani 1 1 d . .
N1A N 0.8859(3) 0.7970(2) 0.13926(18) 0.0445(8) Uani 1 1 d . .
H1AN H 0.9783 0.8047 0.1554 0.053 Uiso 1 1 calc R U
N1B N 0.6371(3) 0.8820(2) 0.64171(17) 0.0425(7) Uani 1 1 d . .
H1BN H 0.5468 0.8707 0.6605 0.051 Uiso 1 1 calc R U
N1C N 0.6245(3) 0.4980(2) 0.60902(16) 0.0399(7) Uani 1 1 d . .
H1CN H 0.5480 0.4632 0.6270 0.048 Uiso 1 1 calc R U
C4A C 0.6739(4) 0.8042(3) 0.0527(2) 0.0465(9) Uani 1 1 d . .
H4A1 H 0.6580 0.7522 0.0064 0.056 Uiso 1 1 calc R U
H4A2 H 0.6150 0.8631 0.0362 0.056 Uiso 1 1 calc R U
C3A C 0.6314(5) 0.7666(4) 0.1465(2) 0.0688(14) Uani 1 1 d . .
H3A1 H 0.5734 0.7048 0.1417 0.083 Uiso 1 1 calc R U
H3A2 H 0.5719 0.8167 0.1790 0.083 Uiso 1 1 calc R U
C2A C 0.7783(4) 0.7474(2) 0.1970(2) 0.0450(9) Uani 1 1 d . .
H2A H 0.7991 0.6748 0.1990 0.054 Uiso 1 1 calc R U
C1A C 0.7760(4) 0.7892(3) 0.2922(2) 0.0389(8) Uani 1 1 d . .
C5A C 0.8335(4) 0.8299(2) 0.0597(2) 0.0355(8) Uani 1 1 d . .
C4B C 0.8463(4) 0.8822(3) 0.5514(2) 0.0419(8) Uani 1 1 d . .
H4B1 H 0.8553 0.9391 0.5095 0.050 Uiso 1 1 calc R U
H4B2 H 0.9075 0.8271 0.5284 0.050 Uiso 1 1 calc R U
C3B C 0.8929(4) 0.9114(3) 0.6478(2) 0.0457(9) Uani 1 1 d . .
H3B1 H 0.9591 0.9696 0.6469 0.055 Uiso 1 1 calc R U
H3B2 H 0.9437 0.8559 0.6785 0.055 Uiso 1 1 calc R U
C2B C 0.7451(3) 0.9363(2) 0.6957(2) 0.0368(8) Uani 1 1 d . .
H2B H 0.7255 1.0089 0.6904 0.044 Uiso 1 1 calc R U
C1B C 0.7394(4) 0.9063(2) 0.7954(2) 0.0344(7) Uani 1 1 d . .
C5B C 0.6870(4) 0.8507(2) 0.5610(2) 0.0363(8) Uani 1 1 d . .
C1C C 0.6954(4) 0.5515(3) 0.7628(2) 0.0350(7) Uani 1 1 d . .
C2C C 0.6877(4) 0.5782(2) 0.6629(2) 0.0349(7) Uani 1 1 d . .
H2C H 0.6275 0.6395 0.6550 0.042 Uiso 1 1 calc R U
C3C C 0.8408(4) 0.5930(3) 0.6189(2) 0.0404(8) Uani 1 1 d . .
H3C1 H 0.8684 0.6638 0.6181 0.048 Uiso 1 1 calc R U
H3C2 H 0.9173 0.5553 0.6519 0.048 Uiso 1 1 calc R U
C4C C 0.8214(4) 0.5530(3) 0.5221(2) 0.0393(8) Uani 1 1 d . .
H4C1 H 0.7987 0.6073 0.4793 0.047 Uiso 1 1 calc R U
H4C2 H 0.9115 0.5184 0.5015 0.047 Uiso 1 1 calc R U
C5C C 0.6932(4) 0.4818(2) 0.5295(2) 0.0355(7) Uani 1 1 d . .

loop_
_atom_site_aniso_label
_atom_site_aniso_U_11
_atom_site_aniso_U_22
_atom_site_aniso_U_33
_atom_site_aniso_U_23
_atom_site_aniso_U_13
_atom_site_aniso_U_12
O1A 0.090(2) 0.0707(18) 0.0358(13) -0.0114(13) 0.0198(14) -0.0358(17)
O2A 0.0587(18) 0.102(2) 0.0428(16) -0.0087(15) 0.0036(14) -0.0293(17)
O3A 0.0455(14) 0.0814(19) 0.0303(12) 0.0091(13) -0.0009(12) -0.0111(14)
O1B 0.0478(15) 0.0764(18) 0.0315(12) 0.0087(12) -0.0032(11) -0.0130(14)
O3B 0.0455(15) 0.0791(18) 0.0301(12) -0.0081(13) -0.0010(12) -0.0082(14)
O2B 0.0367(13) 0.0692(16) 0.0352(13) 0.0080(12) 0.0055(11) -0.0031(13)
O1 0.095(2) 0.0459(14) 0.0351(13) -0.0014(11) -0.0069(15) -0.0158(15)
O2C 0.0673(18) 0.0573(15) 0.0308(12) 0.0031(12) 0.0012(12) -0.0209(14)
O3C 0.0529(16) 0.0654(16) 0.0302(12) -0.0027(12) 0.0025(12) -0.0174(13)
N1A 0.0356(16) 0.067(2) 0.0311(15) 0.0037(14) 0.0000(13) 0.0055(15)
N1B 0.0264(14) 0.075(2) 0.0264(14) -0.0040(14) 0.0034(12) 0.0024(15)
N1C 0.0312(15) 0.0606(18) 0.0278(13) 0.0022(13) -0.0001(11) -0.0105(14)
C4A 0.041(2) 0.061(2) 0.0379(19) 0.0047(18) -0.0081(16) -0.0042(18)
C3A 0.055(3) 0.115(4) 0.036(2) 0.004(2) -0.0095(19) -0.039(3)
C2A 0.065(3) 0.0370(19) 0.0330(17) -0.0002(15) 0.0030(18) -0.0025(17)
C1A 0.0369(19) 0.047(2) 0.0330(17) 0.0017(16) -0.0018(15) 0.0029(16)
C5A 0.0352(19) 0.0451(18) 0.0260(16) -0.0032(14) 0.0015(15) 0.0039(15)
C4B 0.040(2) 0.052(2) 0.0333(17) 0.0004(16) 0.0088(16) -0.0029(17)
C3B 0.0364(18) 0.064(2) 0.0370(19) -0.0055(17) 0.0070(15) -0.0102(18)
C2B 0.0425(19) 0.0363(18) 0.0314(16) 0.0017(14) 0.0024(16) 0.0046(15)
C1B 0.0349(17) 0.0403(17) 0.0280(15) -0.0020(14) 0.0027(15) 0.0080(15)
C5B 0.0360(18) 0.0429(19) 0.0300(17) 0.0061(15) 0.0017(15) 0.0073(15)
C1C 0.0333(16) 0.0411(19) 0.0306(16) -0.0020(15) 0.0033(13) 0.0012(15)
C2C 0.0327(16) 0.0417(18) 0.0303(16) 0.0024(14) -0.0023(14) 0.0063(15)
C3C 0.0375(19) 0.0450(19) 0.0386(18) -0.0001(15) 0.0041(15) -0.0084(16)
C4C 0.0369(18) 0.0452(18) 0.0357(17) 0.0012(15) 0.0083(15) -0.0049(15)
C5C 0.0339(17) 0.0469(19) 0.0256(15) 0.0065(15) -0.0022(13) 0.0007(15)

loop_
_atom_type_symbol
_atom_type_description
_atom_type_scat_dispersion_real
_atom_type_scat_dispersion_imag
_atom_type_scat_source
C C 0.0033 0.0016 'International Tables Vol C Tables 4.2.6.8 and 6.1.1.4'
H H 0.0000 0.0000 'International Tables Vol C Tables 4.2.6.8 and 6.1.1.4'
N N 0.0061 0.0033 'International Tables Vol C Tables 4.2.6.8 and 6.1.1.4'
O O 0.0106 0.0060 'International Tables Vol C Tables 4.2.6.8 and 6.1.1.4'

loop_
_geom_angle_atom_site_label_1
_geom_angle_atom_site_label_2
_geom_angle_atom_site_label_3
_geom_angle
C1A O1A H1A 109.5
C1B O1B H1B 109.5
C1C O1 H1C 109.5
C5A N1A C2A 115.2(3)
C5A N1A H1AN 122.4
C2A N1A H1AN 122.4
C5B N1B C2B 114.6(3)
C5B N1B H1BN 122.7
C2B N1B H1BN 122.7
C5C N1C C2C 114.4(3)
C5C N1C H1CN 122.8
C2C N1C H1CN 122.8
C5A C4A C3A 105.0(3)
C5A C4A H4A1 110.7
C3A C4A H4A1 110.7
C5A C4A H4A2 110.7
C3A C4A H4A2 110.7
H4A1 C4A H4A2 108.8
C4A C3A C2A 105.9(3)
C4A C3A H3A1 110.5
C2A C3A H3A1 110.5
C4A C3A H3A2 110.5
C2A C3A H3A2 110.5
H3A1 C3A H3A2 108.7
N1A C2A C1A 112.4(3)
N1A C2A C3A 102.6(3)
C1A C2A C3A 111.8(3)
N1A C2A H2A 109.9
C1A C2A H2A 109.9
C3A C2A H2A 109.9
O2A C1A O1A 124.0(3)
O2A C1A C2A 124.0(3)
O1A C1A C2A 111.9(3)
O3A C5A N1A 123.6(3)
O3A C5A C4A 127.3(3)
N1A C5A C4A 109.1(3)
C5B C4B C3B 104.4(3)
C5B C4B H4B1 110.9
C3B C4B H4B1 110.9
C5B C4B H4B2 110.9
C3B C4B H4B2 110.9
H4B1 C4B H4B2 108.9
C4B C3B C2B 103.9(3)
C4B C3B H3B1 111.0
C2B C3B H3B1 111.0
C4B C3B H3B2 111.0
C2B C3B H3B2 111.0
H3B1 C3B H3B2 109.0
N1B C2B C1B 111.7(3)
N1B C2B C3B 102.8(2)
C1B C2B C3B 114.2(3)
N1B C2B H2B 109.3
C1B C2B H2B 109.3
C3B C2B H2B 109.3
O2B C1B O1B 125.0(3)
O2B C1B C2B 123.3(3)
O1B C1B C2B 111.7(3)
O3B C5B N1B 124.5(3)
O3B C5B C4B 127.1(3)
N1B C5B C4B 108.4(3)
O2C C1C O1 124.5(3)
O2C C1C C2C 124.1(3)
O1 C1C C2C 111.5(3)
N1C C2C C1C 111.8(3)
N1C C2C C3C 102.7(3)
C1C C2C C3C 113.4(3)
N1C C2C H2C 109.6
C1C C2C H2C 109.6
C3C C2C H2C 109.6
C4C C3C C2C 104.0(3)
C4C C3C H3C1 110.9
C2C C3C H3C1 110.9
C4C C3C H3C2 110.9
C2C C3C H3C2 110.9
H3C1 C3C H3C2 109.0
C5C C4C C3C 104.1(3)
C5C C4C H4C1 110.9
C3C C4C H4C1 110.9
C5C C4C H4C2 110.9
C3C C4C H4C2 110.9
H4C1 C4C H4C2 109.0
O3C C5C N1C 124.4(3)
O3C C5C C4C 127.2(3)
N1C C5C C4C 108.4(3)

loop_
_geom_bond_atom_site_label_1
_geom_bond_atom_site_label_2
_geom_bond_distance
O1A C1A 1.297(4)
O1A H1A 0.8300
O2A C1A 1.218(4)
O3A C5A 1.235(4)
O1B C1B 1.306(4)
O1B H1B 0.8300
O3B C5B 1.230(4)
O2B C1B 1.202(4)
O1 C1C 1.307(4)
O1 H1C 0.8300
O2C C1C 1.199(4)
O3C C5C 1.233(4)
N1A C5A 1.329(4)
N1A C2A 1.444(4)
N1A H1AN 0.8700
N1B C5B 1.330(4)
N1B C2B 1.447(4)
N1B H1BN 0.8700
N1C C5C 1.334(4)
N1C C2C 1.448(4)
N1C H1CN 0.8700
C4A C5A 1.479(5)
C4A C3A 1.510(5)
C4A H4A1 0.9800
C4A H4A2 0.9800
C3A C2A 1.535(6)
C3A H3A1 0.9800
C3A H3A2 0.9800
C2A C1A 1.501(5)
C2A H2A 0.9900
C4B C5B 1.500(5)
C4B C3B 1.522(5)
C4B H4B1 0.9800
C4B H4B2 0.9800
C3B C2B 1.538(4)
C3B H3B1 0.9800
C3B H3B2 0.9800
C2B C1B 1.513(4)
C2B H2B 0.9900
C1C C2C 1.505(4)
C2C C3C 1.531(5)
C2C H2C 0.9900
C3C C4C 1.523(5)
C3C H3C1 0.9800
C3C H3C2 0.9800
C4C C5C 1.499(5)
C4C H4C1 0.9800
C4C H4C2 0.9800

loop_
_geom_torsion_atom_site_label_1
_geom_torsion_atom_site_label_2
_geom_torsion_atom_site_label_3
_geom_torsion_atom_site_label_4
_geom_torsion
C5A C4A C3A C2A -14.0(4)
C5A N1A C2A C1A -128.5(3)
C5A N1A C2A C3A -8.2(4)
C4A C3A C2A N1A 13.4(4)
C4A C3A C2A C1A 134.0(3)
N1A C2A C1A O2A 2.0(5)
C3A C2A C1A O2A -112.8(4)
N1A C2A C1A O1A 178.3(3)
C3A C2A C1A O1A 63.5(4)
C2A N1A C5A O3A 179.8(3)
C2A N1A C5A C4A -0.6(4)
C3A C4A C5A O3A -171.0(4)
C3A C4A C5A N1A 9.5(4)
C5B C4B C3B C2B -23.0(4)
C5B N1B C2B C1B -138.1(3)
C5B N1B C2B C3B -15.2(4)
C4B C3B C2B N1B 22.9(3)
C4B C3B C2B C1B 144.1(3)
N1B C2B C1B O2B -20.2(4)
C3B C2B C1B O2B -136.3(3)
N1B C2B C1B O1B 161.6(3)
C3B C2B C1B O1B 45.4(4)
C2B N1B C5B O3B -178.9(3)
C2B N1B C5B C4B 0.4(4)
C3B C4B C5B O3B -166.0(4)
C3B C4B C5B N1B 14.8(4)
C5C N1C C2C C1C -138.4(3)
C5C N1C C2C C3C -16.5(4)
O2C C1C C2C N1C -0.4(5)
O1 C1C C2C N1C 179.8(3)
O2C C1C C2C C3C -115.9(4)
O1 C1C C2C C3C 64.3(4)
N1C C2C C3C C4C 24.0(3)
C1C C2C C3C C4C 144.8(3)
C2C C3C C4C C5C -23.6(3)
C2C N1C C5C O3C -178.5(3)
C2C N1C C5C C4C 1.4(4)
C3C C4C C5C O3C -165.5(3)
C3C C4C C5C N1C 14.5(4)
